data_2020101
loop_
_publ_author_name
'Yang, Yongfeng'
'Li, Tao'
'Chen, Yanmei'

_publ_section_title
;
 The first three-dimensional Fe^III^--Sr^II^ heterometallic coordination
 polymer:
 poly[[diaquatetrakis(\m~3~-pyridine-2,3-dicarboxylato)diiron(III)strontium(II)]
 dihydrate]
;
_journal_coeditor_code WQ3100
_journal_issue 10
_journal_name_full 'Acta Crystallographica Section C'
_journal_page_first
;
;
_journal_paper_doi 10.1107/S2053229615016617
_journal_volume 71
_journal_year 2015
_chemical_formula_iupac '[Fe2 Sr (C7 H3 O4)4 (H2 O)2] , 2H2 O'
_chemical_formula_moiety 'C28 H16 Fe2 N4 O18 Sr, 2(H2 O)'
_chemical_formula_sum 'C28 H20 Fe2 N4 O20 Sr'
_chemical_formula_weight 931.80
_chemical_name_systematic
'Poly[[diaqua-1\k^2^<i>O</i>-tetrakis(\m~3~-pyridine-2,3-dicarboxylato)-2:1:2'\k^10^<i>N</i>,<i>O</i>^2^:O</i>^2'^,O</i>^3^:O</i>^3'^;2:1:2'\k^8^<i>O</i>^3^:O</i>^3'^:<i>N</i>,O</i>^2^-diiron(III)strontium(II)] dihydrate]'
_space_group_IT_number 2
_symmetry_cell_setting triclinic
_symmetry_space_group_name_Hall '-P 1'
_symmetry_space_group_name_H-M 'P -1'
_atom_sites_solution_hydrogens geom
_atom_sites_solution_primary direct
_atom_sites_solution_secondary difmap
_audit_creation_method SHELXL97
_cell_angle_alpha 105.69(3)
_cell_angle_beta 98.02(3)
_cell_angle_gamma 111.68(3)
_cell_formula_units_Z 1
_cell_length_a 8.1452(16)
_cell_length_b 9.6282(19)
_cell_length_c 11.736(2)
_cell_measurement_temperature 293(2)
_cell_volume 793.4(4)
_computing_cell_refinement
;
SAINT (Bruker, 2005)
;
_computing_data_collection
;
APEX2 (Bruker, 2005)
;
_computing_data_reduction
;
SAINT (Bruker, 2005)
;
_computing_molecular_graphics
;
SHELXTL (Sheldrick, 2008) and DIAMOND (Brandenburg, 1999)
;
_computing_publication_material
;
SHELXTL (Sheldrick, 2008)
;
_computing_structure_refinement
;
SHELXL97 (Sheldrick, 2008)
;
_computing_structure_solution
;
SHELXS97 (Sheldrick, 2008)
;
_diffrn_ambient_temperature 293(2)
_diffrn_measured_fraction_theta_full 0.997
_diffrn_measured_fraction_theta_max 0.997
_diffrn_measurement_device_type 'Bruker APEXII CCD area-detector'
_diffrn_measurement_method '\f and \w scans'
_diffrn_radiation_monochromator graphite
_diffrn_radiation_source 'fine-focus sealed tube'
_diffrn_radiation_type MoK\a
_diffrn_radiation_wavelength 0.71073
_diffrn_reflns_av_R_equivalents 0.0237
_diffrn_reflns_av_sigmaI/netI 0.0282
_diffrn_reflns_limit_h_max 9
_diffrn_reflns_limit_h_min -10
_diffrn_reflns_limit_k_max 11
_diffrn_reflns_limit_k_min -10
_diffrn_reflns_limit_l_max 14
_diffrn_reflns_limit_l_min -13
_diffrn_reflns_number 11276
_diffrn_reflns_theta_full 26.00
_diffrn_reflns_theta_max 26.00
_diffrn_reflns_theta_min 1.87
_exptl_absorpt_coefficient_mu 2.678
_exptl_absorpt_correction_T_max 0.8143
_exptl_absorpt_correction_T_min 0.6895
_exptl_absorpt_correction_type multi-scan
_exptl_absorpt_process_details
;
(SADABS; Bruker, 2005)
;
_exptl_crystal_colour light-brown
_exptl_crystal_density_diffrn 1.950
_exptl_crystal_density_method 'not measured'
_exptl_crystal_description block
_exptl_crystal_F_000 466
_exptl_crystal_size_max 0.15
_exptl_crystal_size_mid 0.14
_exptl_crystal_size_min 0.08
_refine_diff_density_max 0.493
_refine_diff_density_min -0.396
_refine_ls_extinction_method none
_refine_ls_goodness_of_fit_ref 1.019
_refine_ls_hydrogen_treatment constr
_refine_ls_matrix_type full
_refine_ls_number_parameters 250
_refine_ls_number_reflns 3105
_refine_ls_number_restraints 0
_refine_ls_restrained_S_all 1.019
_refine_ls_R_factor_all 0.0395
_refine_ls_R_factor_gt 0.0276
_refine_ls_shift/su_max 0.001
_refine_ls_shift/su_mean 0.000
_refine_ls_structure_factor_coef Fsqd
_refine_ls_weighting_details 'calc w = 1/[\s^2^(Fo^2^)+(0.0395P)^2^+0.3626P] where P=(Fo^2^+2Fc^2^)/3'
_refine_ls_weighting_scheme calc
_refine_ls_wR_factor_gt 0.0654
_refine_ls_wR_factor_ref 0.0709
_reflns_number_gt 2607
_reflns_number_total 3105
_reflns_threshold_expression I>2\s(I)
_cod_data_source_file wq3100sup1.cif
_cod_data_source_block 1
_cod_original_cell_volume 793.4(3)
_cod_database_code 2020101

loop_
_symmetry_equiv_pos_as_xyz
'x, y, z'
'-x, -y, -z'

loop_
_atom_site_type_symbol
_atom_site_label
_atom_site_fract_x
_atom_site_fract_y
_atom_site_fract_z
_atom_site_U_iso_or_equiv
_atom_site_adp_type
_atom_site_calc_flag
_atom_site_refinement_flags
_atom_site_occupancy
_atom_site_symmetry_multiplicity
Sr Sr1 1.0000 1.0000 0.0000 0.02299(11) Uani d S 1 2
Fe Fe1 1.53110(4) 1.22869(4) 0.76823(3) 0.01849(11) Uani d . 1 1
O O5 1.3100(2) 1.04567(19) 0.65193(14) 0.0239(4) Uani d . 1 1
O O2 0.7297(2) 0.44673(19) -0.14731(15) 0.0232(4) Uani d . 1 1
O O4 0.5482(2) 0.8478(2) 0.10123(15) 0.0279(4) Uani d . 1 1
O O8 1.2881(2) 0.8582(2) 0.22875(15) 0.0265(4) Uani d . 1 1
O O7 1.1399(2) 1.0079(2) 0.21988(16) 0.0282(4) Uani d . 1 1
O O3 0.6225(3) 0.8977(2) -0.06144(16) 0.0330(5) Uani d . 1 1
O O1 0.8093(2) 0.70237(19) -0.04546(17) 0.0301(4) Uani d . 1 1
N N1 0.3830(3) 0.3732(2) -0.20190(17) 0.0209(4) Uani d . 1 1
O O6 1.1454(2) 0.9051(2) 0.45821(16) 0.0341(5) Uani d . 1 1
N N2 1.5520(3) 1.2580(2) 0.59304(17) 0.0211(4) Uani d . 1 1
C C14 1.2676(3) 0.9857(3) 0.2677(2) 0.0215(5) Uani d . 1 1
C C8 1.4190(3) 1.1348(3) 0.4975(2) 0.0194(5) Uani d . 1 1
C C13 1.2782(3) 1.0171(3) 0.5355(2) 0.0215(5) Uani d . 1 1
C C9 1.4154(3) 1.1213(3) 0.3770(2) 0.0212(5) Uani d . 1 1
O O9 0.8715(3) 1.1438(2) 0.16180(18) 0.0414(5) Uani d . 1 1
C C6 0.6935(3) 0.5666(3) -0.1051(2) 0.0205(5) Uani d . 1 1
C C2 0.4184(3) 0.6334(3) -0.0895(2) 0.0209(5) Uani d . 1 1
C C1 0.4910(3) 0.5274(3) -0.1329(2) 0.0189(5) Uani d . 1 1
C C3 0.2291(4) 0.5775(3) -0.1174(2) 0.0290(6) Uani d . 1 1
H H3 0.1759 0.6453 -0.0872 0.035 Uiso calc R 1 1
C C7 0.5396(3) 0.8057(3) -0.0129(2) 0.0222(5) Uani d . 1 1
C C4 0.1209(4) 0.4211(3) -0.1901(3) 0.0327(6) Uani d . 1 1
H H4 -0.0061 0.3831 -0.2119 0.039 Uiso calc R 1 1
C C12 1.6822(4) 1.3723(3) 0.5706(2) 0.0309(6) Uani d . 1 1
H H12 1.7726 1.4577 0.6364 0.037 Uiso calc R 1 1
C C5 0.2012(3) 0.3215(3) -0.2305(2) 0.0282(6) Uani d . 1 1
H H5 0.1273 0.2154 -0.2788 0.034 Uiso calc R 1 1
C C11 1.6864(4) 1.3673(3) 0.4528(3) 0.0397(8) Uani d . 1 1
H H11 1.7783 1.4484 0.4392 0.048 Uiso calc R 1 1
C C10 1.5528(4) 1.2407(3) 0.3554(2) 0.0346(7) Uani d . 1 1
H H10 1.5547 1.2352 0.2753 0.042 Uiso calc R 1 1
O O10 0.0825(3) 0.2537(3) 0.4079(2) 0.0533(6) Uani d . 1 1
H H9A 0.7666 1.0764 0.1578 0.080 Uiso d R 1 1
H H10A 0.0096 0.2178 0.4490 0.080 Uiso d R 1 1
H H9B 0.9189 1.1872 0.2397 0.080 Uiso d R 1 1
H H10B 0.1150 0.1792 0.3818 0.080 Uiso d R 1 1

loop_
_atom_site_aniso_label
_atom_site_aniso_U_11
_atom_site_aniso_U_22
_atom_site_aniso_U_33
_atom_site_aniso_U_12
_atom_site_aniso_U_13
_atom_site_aniso_U_23
Sr1 0.02621(18) 0.01633(17) 0.02160(18) 0.00651(13) 0.00160(14) 0.00547(13)
Fe1 0.02082(19) 0.01568(18) 0.01497(18) 0.00613(14) 0.00358(14) 0.00233(13)
O5 0.0257(9) 0.0208(9) 0.0169(9) 0.0032(7) 0.0047(7) 0.0039(7)
O2 0.0201(8) 0.0190(9) 0.0249(9) 0.0076(7) 0.0038(7) 0.0016(7)
O4 0.0405(11) 0.0243(9) 0.0177(9) 0.0117(8) 0.0112(8) 0.0070(7)
O8 0.0269(9) 0.0234(9) 0.0267(9) 0.0137(8) 0.0043(8) 0.0020(7)
O7 0.0286(10) 0.0335(10) 0.0244(9) 0.0176(8) 0.0025(8) 0.0092(8)
O3 0.0484(12) 0.0229(9) 0.0265(10) 0.0112(9) 0.0127(9) 0.0111(8)
O1 0.0240(9) 0.0176(9) 0.0370(11) 0.0041(7) 0.0019(8) 0.0021(8)
N1 0.0203(10) 0.0203(10) 0.0185(10) 0.0072(8) 0.0026(8) 0.0049(8)
O6 0.0265(10) 0.0332(10) 0.0220(9) -0.0026(8) 0.0010(8) 0.0035(8)
N2 0.0237(10) 0.0188(10) 0.0175(10) 0.0077(8) 0.0038(8) 0.0042(8)
C14 0.0254(13) 0.0252(13) 0.0136(11) 0.0098(11) 0.0068(10) 0.0070(10)
C8 0.0221(12) 0.0176(12) 0.0185(12) 0.0113(10) 0.0034(10) 0.0034(9)
C13 0.0232(12) 0.0212(12) 0.0182(12) 0.0106(10) 0.0039(10) 0.0032(10)
C9 0.0249(13) 0.0193(12) 0.0192(12) 0.0101(10) 0.0050(10) 0.0056(10)
O9 0.0395(11) 0.0377(11) 0.0457(12) 0.0164(9) 0.0126(10) 0.0122(9)
C6 0.0251(12) 0.0194(12) 0.0160(12) 0.0087(10) 0.0052(10) 0.0060(10)
C2 0.0279(13) 0.0228(12) 0.0153(12) 0.0120(11) 0.0064(10) 0.0099(10)
C1 0.0241(12) 0.0177(12) 0.0149(12) 0.0084(10) 0.0050(10) 0.0065(9)
C3 0.0327(15) 0.0299(14) 0.0313(15) 0.0194(12) 0.0090(12) 0.0124(12)
C7 0.0285(13) 0.0216(12) 0.0232(13) 0.0152(11) 0.0076(11) 0.0108(10)
C4 0.0194(13) 0.0345(15) 0.0436(17) 0.0117(12) 0.0048(12) 0.0143(13)
C12 0.0317(14) 0.0250(14) 0.0232(13) 0.0026(11) 0.0035(11) 0.0046(11)
C5 0.0220(13) 0.0269(14) 0.0279(14) 0.0067(11) 0.0013(11) 0.0059(11)
C11 0.0442(17) 0.0304(15) 0.0303(15) -0.0012(13) 0.0091(13) 0.0142(12)
C10 0.0471(17) 0.0302(15) 0.0195(13) 0.0086(13) 0.0083(12) 0.0096(11)
O10 0.0528(14) 0.0375(12) 0.0625(15) 0.0125(10) 0.0235(12) 0.0123(11)

loop_
_atom_type_symbol
_atom_type_description
_atom_type_scat_dispersion_real
_atom_type_scat_dispersion_imag
_atom_type_scat_source
C C 0.0033 0.0016 'International Tables Vol C Tables 4.2.6.8 and 6.1.1.4'
H H 0.0000 0.0000 'International Tables Vol C Tables 4.2.6.8 and 6.1.1.4'
Fe Fe 0.3463 0.8444 'International Tables Vol C Tables 4.2.6.8 and 6.1.1.4'
N N 0.0061 0.0033 'International Tables Vol C Tables 4.2.6.8 and 6.1.1.4'
O O 0.0106 0.0060 'International Tables Vol C Tables 4.2.6.8 and 6.1.1.4'
Sr Sr -1.5307 3.2498 'International Tables Vol C Tables 4.2.6.8 and 6.1.1.4'

loop_
_geom_angle_atom_site_label_1
_geom_angle_atom_site_label_2
_geom_angle_atom_site_label_3
_geom_angle_site_symmetry_1
_geom_angle_site_symmetry_3
_geom_angle
_geom_angle_publ_flag
O1 Sr1 O1 2_775 . 180.00(4) y
O1 Sr1 O9 2_775 2_775 104.40(7) y
O1 Sr1 O9 . 2_775 75.60(7) y
O1 Sr1 O9 2_775 . 75.60(7) ?
O1 Sr1 O9 . . 104.40(7) y
O9 Sr1 O9 2_775 . 180.00(7) y
O1 Sr1 O7 2_775 2_775 85.42(7) y
O1 Sr1 O7 . 2_775 94.58(7) y
O9 Sr1 O7 2_775 2_775 70.26(6) y
O9 Sr1 O7 . 2_775 109.74(6) y
O1 Sr1 O7 2_775 . 94.58(7) y
O1 Sr1 O7 . . 85.42(7) y
O9 Sr1 O7 2_775 . 109.74(6) y
O9 Sr1 O7 . . 70.26(6) y
O7 Sr1 O7 2_775 . 180.0 y
O1 Sr1 O3 2_775 . 115.66(6) y
O1 Sr1 O3 . . 64.34(6) y
O9 Sr1 O3 2_775 . 115.86(7) ?
O9 Sr1 O3 . . 64.14(7) y
O7 Sr1 O3 2_775 . 65.72(6) ?
O7 Sr1 O3 . . 114.28(6) y
O1 Sr1 O3 2_775 2_775 64.34(6) ?
O1 Sr1 O3 . 2_775 115.66(6) ?
O9 Sr1 O3 2_775 2_775 64.14(7) y
O9 Sr1 O3 . 2_775 115.86(7) y
O7 Sr1 O3 2_775 2_775 114.28(6) y
O7 Sr1 O3 . 2_775 65.72(6) y
O3 Sr1 O3 . 2_775 180.0 y
O8 Fe1 O4 2_876 2_776 90.57(8) y
O8 Fe1 O5 2_876 . 102.46(8) y
O4 Fe1 O5 2_776 . 87.33(8) y
O8 Fe1 O2 2_876 1_666 89.83(8) y
O4 Fe1 O2 2_776 1_666 105.84(8) y
O5 Fe1 O2 . 1_666 162.02(7) y
O8 Fe1 N1 2_876 1_666 166.42(7) y
O4 Fe1 N1 2_776 1_666 88.93(8) y
O5 Fe1 N1 . 1_666 91.07(8) y
O2 Fe1 N1 1_666 1_666 77.28(7) y
O8 Fe1 N2 2_876 . 92.77(8) y
O4 Fe1 N2 2_776 . 164.61(8) y
O5 Fe1 N2 . . 77.28(8) y
O2 Fe1 N2 1_666 . 89.19(8) y
N1 Fe1 N2 1_666 . 91.28(8) y
C13 O5 Fe1 . . 121.39(15) ?
C6 O2 Fe1 . 1_444 121.12(15) ?
C7 O4 Fe1 . 2_776 144.33(16) ?
C14 O8 Fe1 . 2_876 143.19(16) ?
C14 O7 Sr1 . . 136.49(16) ?
C7 O3 Sr1 . . 115.05(17) ?
C6 O1 Sr1 . . 156.83(17) ?
C5 N1 C1 . . 119.5(2) ?
C5 N1 Fe1 . 1_444 126.54(17) ?
C1 N1 Fe1 . 1_444 113.32(16) ?
C12 N2 C8 . . 119.2(2) ?
C12 N2 Fe1 . . 128.33(17) ?
C8 N2 Fe1 . . 112.33(16) ?
O7 C14 O8 . . 124.2(2) ?
O7 C14 C9 . . 118.2(2) ?
O8 C14 C9 . . 117.5(2) ?
N2 C8 C9 . . 122.2(2) ?
N2 C8 C13 . . 113.8(2) ?
C9 C8 C13 . . 124.0(2) ?
O6 C13 O5 . . 124.9(2) ?
O6 C13 C8 . . 120.2(2) ?
O5 C13 C8 . . 114.9(2) ?
C8 C9 C10 . . 117.8(2) ?
C8 C9 C14 . . 123.6(2) ?
C10 C9 C14 . . 118.6(2) ?
Sr1 O9 H9A . . 107.4 ?
Sr1 O9 H9B . . 127.1 ?
H9A O9 H9B . . 101.2 ?
O1 C6 O2 . . 124.4(2) ?
O1 C6 C1 . . 121.1(2) ?
O2 C6 C1 . . 114.44(19) ?
C1 C2 C3 . . 118.3(2) ?
C1 C2 C7 . . 121.5(2) ?
C3 C2 C7 . . 120.2(2) ?
N1 C1 C2 . . 121.7(2) ?
N1 C1 C6 . . 113.3(2) ?
C2 C1 C6 . . 124.9(2) ?
C4 C3 C2 . . 119.3(2) ?
C4 C3 H3 . . 120.3 ?
C2 C3 H3 . . 120.3 ?
O3 C7 O4 . . 123.4(2) ?
O3 C7 C2 . . 119.9(2) ?
O4 C7 C2 . . 116.7(2) ?
C5 C4 C3 . . 119.6(2) ?
C5 C4 H4 . . 120.2 ?
C3 C4 H4 . . 120.2 ?
N2 C12 C11 . . 121.8(2) ?
N2 C12 H12 . . 119.1 ?
C11 C12 H12 . . 119.1 ?
N1 C5 C4 . . 121.5(2) ?
N1 C5 H5 . . 119.3 ?
C4 C5 H5 . . 119.3 ?
C12 C11 C10 . . 119.1(3) ?
C12 C11 H11 . . 120.4 ?
C10 C11 H11 . . 120.4 ?
C11 C10 C9 . . 119.9(3) ?
C11 C10 H10 . . 120.0 ?
C9 C10 H10 . . 120.0 ?
H10A O10 H10B . . 102.7 ?

loop_
_geom_bond_atom_site_label_1
_geom_bond_atom_site_label_2
_geom_bond_site_symmetry_2
_geom_bond_distance
_geom_bond_publ_flag
Sr1 O1 2_775 2.5617(19) ?
Sr1 O1 . 2.5617(19) y
Sr1 O9 2_775 2.612(2) ?
Sr1 O9 . 2.612(2) y
Sr1 O7 2_775 2.6404(19) y
Sr1 O7 . 2.6405(19) y
Sr1 O3 . 2.776(2) y
Sr1 O3 2_775 2.776(2) ?
Fe1 O8 2_876 1.9448(18) y
Fe1 O4 2_776 1.9602(18) y
Fe1 O5 . 1.970(2) y
Fe1 O2 1_666 1.9810(19) y
Fe1 N1 1_666 2.146(2) y
Fe1 N2 . 2.171(2) y
O5 C13 . 1.287(3) ?
O2 C6 . 1.283(3) ?
O2 Fe1 1_444 1.9810(19) ?
O4 C7 . 1.273(3) ?
O4 Fe1 2_776 1.9602(18) ?
O8 C14 . 1.270(3) ?
O8 Fe1 2_876 1.9449(18) ?
O7 C14 . 1.229(3) ?
O3 C7 . 1.226(3) ?
O1 C6 . 1.224(3) ?
N1 C5 . 1.334(3) ?
N1 C1 . 1.349(3) ?
N1 Fe1 1_444 2.146(2) ?
O6 C13 . 1.221(3) ?
N2 C12 . 1.333(3) ?
N2 C8 . 1.353(3) ?
C14 C9 . 1.517(3) ?
C8 C9 . 1.380(3) ?
C8 C13 . 1.501(3) ?
C9 C10 . 1.387(4) ?
O9 H9A . 0.8469 ?
O9 H9B . 0.8577 ?
C6 C1 . 1.514(3) ?
C2 C1 . 1.378(3) ?
C2 C3 . 1.388(4) ?
C2 C7 . 1.507(3) ?
C3 C4 . 1.374(4) ?
C3 H3 . 0.9300 ?
C4 C5 . 1.370(4) ?
C4 H4 . 0.9300 ?
C12 C11 . 1.376(4) ?
C12 H12 . 0.9300 ?
C5 H5 . 0.9300 ?
C11 C10 . 1.377(4) ?
C11 H11 . 0.9300 ?
C10 H10 . 0.9300 ?
O10 H10A . 0.8500 ?
O10 H10B . 0.8500 ?

loop_
_geom_hbond_atom_site_label_D
_geom_hbond_atom_site_label_H
_geom_hbond_atom_site_label_A
_geom_hbond_site_symmetry_A
_geom_hbond_distance_DH
_geom_hbond_distance_HA
_geom_hbond_distance_DA
_geom_hbond_angle_DHA
O9 H9A O4 . 0.85 2.11 2.898(3) 156
O10 H10A O6 2_666 0.85 2.04 2.875(3) 168
O9 H9B O10 1_665 0.86 2.01 2.835(3) 161
O10 H10B O7 1_445 0.85 2.24 2.995(3) 147
C3 H3 O9 2_675 0.93 2.55 3.225(3) 130
C4 H4 O2 1_455 0.93 2.60 3.380(3) 142
C4 H4 O8 2_665 0.93 2.53 3.292(3) 140
C5 H5 O6 2_665 0.93 2.49 3.172(3) 131
C10 H10 O3 2_775 0.93 2.43 3.233(3) 145

loop_
_geom_torsion_atom_site_label_1
_geom_torsion_atom_site_label_2
_geom_torsion_atom_site_label_3
_geom_torsion_atom_site_label_4
_geom_torsion_site_symmetry_1
_geom_torsion
O8 Fe1 O5 C13 2_876 -86.54(19)
O4 Fe1 O5 C13 2_776 -176.54(19)
O2 Fe1 O5 C13 1_666 45.6(3)
N1 Fe1 O5 C13 1_666 94.58(19)
N2 Fe1 O5 C13 . 3.51(18)
O1 Sr1 O7 C14 2_775 -92.6(2)
O1 Sr1 O7 C14 . 87.4(2)
O9 Sr1 O7 C14 2_775 14.5(2)
O9 Sr1 O7 C14 . -165.5(2)
O7 Sr1 O7 C14 2_775 36(12)
O3 Sr1 O7 C14 . 146.6(2)
O3 Sr1 O7 C14 2_775 -33.4(2)
O1 Sr1 O3 C7 2_775 -136.83(16)
O1 Sr1 O3 C7 . 43.17(16)
O9 Sr1 O3 C7 2_775 100.53(17)
O9 Sr1 O3 C7 . -79.47(17)
O7 Sr1 O3 C7 2_775 151.45(18)
O7 Sr1 O3 C7 . -28.55(18)
O3 Sr1 O3 C7 2_775 7E1(10)
O1 Sr1 O1 C6 2_775 124(14)
O9 Sr1 O1 C6 2_775 -72.6(4)
O9 Sr1 O1 C6 . 107.4(4)
O7 Sr1 O1 C6 2_775 -4.3(4)
O7 Sr1 O1 C6 . 175.7(4)
O3 Sr1 O1 C6 . 56.0(4)
O3 Sr1 O1 C6 2_775 -124.0(4)
O8 Fe1 N2 C12 2_876 -78.2(2)
O4 Fe1 N2 C12 2_776 179.5(3)
O5 Fe1 N2 C12 . 179.7(2)
O2 Fe1 N2 C12 1_666 11.6(2)
N1 Fe1 N2 C12 1_666 88.9(2)
O8 Fe1 N2 C8 2_876 96.90(17)
O4 Fe1 N2 C8 2_776 -5.4(4)
O5 Fe1 N2 C8 . -5.25(16)
O2 Fe1 N2 C8 1_666 -173.32(17)
N1 Fe1 N2 C8 1_666 -96.07(17)
Sr1 O7 C14 O8 . -56.2(4)
Sr1 O7 C14 C9 . 120.9(2)
Fe1 O8 C14 O7 2_876 158.5(2)
Fe1 O8 C14 C9 2_876 -18.6(4)
C12 N2 C8 C9 . 1.5(4)
Fe1 N2 C8 C9 . -174.06(19)
C12 N2 C8 C13 . -178.3(2)
Fe1 N2 C8 C13 . 6.1(2)
Fe1 O5 C13 O6 . 179.1(2)
Fe1 O5 C13 C8 . -1.2(3)
N2 C8 C13 O6 . 176.0(2)
C9 C8 C13 O6 . -3.8(4)
N2 C8 C13 O5 . -3.6(3)
C9 C8 C13 O5 . 176.5(2)
N2 C8 C9 C10 . -1.0(4)
C13 C8 C9 C10 . 178.8(2)
N2 C8 C9 C14 . -179.5(2)
C13 C8 C9 C14 . 0.3(4)
O7 C14 C9 C8 . 97.4(3)
O8 C14 C9 C8 . -85.3(3)
O7 C14 C9 C10 . -81.1(3)
O8 C14 C9 C10 . 96.2(3)
Sr1 O1 C6 O2 . 113.1(4)
Sr1 O1 C6 C1 . -68.1(5)
Fe1 O2 C6 O1 1_444 175.19(18)
Fe1 O2 C6 C1 1_444 -3.7(3)
C5 N1 C1 C2 . 0.8(3)
Fe1 N1 C1 C2 1_444 -170.73(18)
C5 N1 C1 C6 . 178.3(2)
Fe1 N1 C1 C6 1_444 6.7(2)
C3 C2 C1 N1 . 0.6(4)
C7 C2 C1 N1 . -179.8(2)
C3 C2 C1 C6 . -176.5(2)
C7 C2 C1 C6 . 3.1(4)
O1 C6 C1 N1 . 178.6(2)
O2 C6 C1 N1 . -2.5(3)
O1 C6 C1 C2 . -4.1(4)
O2 C6 C1 C2 . 174.9(2)
C1 C2 C3 C4 . -2.1(4)
C7 C2 C3 C4 . 178.3(2)
Sr1 O3 C7 O4 . 70.3(3)
Sr1 O3 C7 C2 . -110.4(2)
Fe1 O4 C7 O3 2_776 -176.5(2)
Fe1 O4 C7 C2 2_776 4.1(4)
C1 C2 C7 O3 . 73.9(3)
C3 C2 C7 O3 . -106.5(3)
C1 C2 C7 O4 . -106.7(3)
C3 C2 C7 O4 . 72.9(3)
C2 C3 C4 C5 . 2.2(4)
C8 N2 C12 C11 . -0.9(4)
Fe1 N2 C12 C11 . 173.8(2)
C1 N1 C5 C4 . -0.7(4)
Fe1 N1 C5 C4 1_444 169.6(2)
C3 C4 C5 N1 . -0.8(4)
N2 C12 C11 C10 . -0.1(5)
C12 C11 C10 C9 . 0.7(5)
C8 C9 C10 C11 . -0.1(4)
C14 C9 C10 C11 . 178.5(3)
